data_7122418
loop_
_publ_author_name
'Holmes, Jessica L.'
'Abrahams, Brendan F.'
'Ahveninen, Anna'
'Boughton, Berin A.'
'Hudson, Timothy A.'
'Robson, Richard'
'Thinagaran, Dinaiz'

_publ_section_title
;
 Self-assembly of a Si-based cage by the formation of 24 equivalent
 covalent bonds.
;
_journal_issue 84
_journal_name_full 'Chemical communications (Cambridge, England)'
_journal_page_first 11877
_journal_page_last 11880
_journal_paper_doi 10.1039/c8cc06405a
_journal_volume 54
_journal_year 2018
_chemical_formula_sum 'C212 H298 Br2 N12 O40 Si6'
_chemical_formula_weight 3982.97
_space_group_crystal_system cubic
_space_group_IT_number 216
_space_group_name_Hall 'F -4 2 3'
_space_group_name_H-M_alt 'F -4 3 m'
_symmetry_space_group_name_Hall 'F -4 2 3'
_symmetry_space_group_name_H-M 'F -4 3 m'
_atom_sites_solution_hydrogens mixed
_audit_creation_method SHELXL-2014/6
_audit_update_record
;
2017-09-21 deposited with the CCDC.
2018-09-26 downloaded from the CCDC.
;
_cell_angle_alpha 90
_cell_angle_beta 90
_cell_angle_gamma 90
_cell_formula_units_Z 4
_cell_length_a 27.9568(6)
_cell_length_b 27.9568(6)
_cell_length_c 27.9568(6)
_cell_measurement_reflns_used 1240
_cell_measurement_temperature 130(1)
_cell_measurement_theta_max 73.5
_cell_measurement_theta_min 4.5
_cell_volume 21850.6(8)
_computing_cell_refinement
;
CrysAlisPro, Agilent Technologies,
Version 1.171.36.20 (release 27-06-2012 CrysAlis171 .NET)
(compiled Jul 11 2012,15:38:31)
;
_computing_data_collection
;
CrysAlisPro, Agilent Technologies,
Version 1.171.36.20 (release 27-06-2012 CrysAlis171 .NET)
(compiled Jul 11 2012,15:38:31)
;
_computing_data_reduction
;
CrysAlisPro, Agilent Technologies,
Version 1.171.36.20 (release 27-06-2012 CrysAlis171 .NET)
(compiled Jul 11 2012,15:38:31)
;
_computing_structure_refinement 'SHELXL-2014/6 (Sheldrick, 2014)'
_computing_structure_solution SHELXS
_diffrn_ambient_temperature 130(1)
_diffrn_detector_area_resol_mean 10.2273
_diffrn_measured_fraction_theta_full 0.990
_diffrn_measured_fraction_theta_max 0.991
_diffrn_measurement_device_type 'SuperNova, Dual, Cu at zero, Atlas'
_diffrn_measurement_method '\w scans'
_diffrn_radiation_type CuK\a
_diffrn_radiation_wavelength 1.54184
_diffrn_reflns_av_R_equivalents 0.0216
_diffrn_reflns_av_unetI/netI 0.0226
_diffrn_reflns_Laue_measured_fraction_full 0.990
_diffrn_reflns_Laue_measured_fraction_max 0.991
_diffrn_reflns_limit_h_max 33
_diffrn_reflns_limit_h_min -21
_diffrn_reflns_limit_k_max 23
_diffrn_reflns_limit_k_min -9
_diffrn_reflns_limit_l_max 28
_diffrn_reflns_limit_l_min -32
_diffrn_reflns_number 3975
_diffrn_reflns_point_group_measured_fraction_full 0.993
_diffrn_reflns_point_group_measured_fraction_max 0.993
_diffrn_reflns_theta_full 67.684
_diffrn_reflns_theta_max 67.841
_diffrn_reflns_theta_min 4.473
_diffrn_source 'SuperNova (Cu) X-ray Source'
_exptl_absorpt_coefficient_mu 1.371
_exptl_absorpt_correction_T_max 1.00000
_exptl_absorpt_correction_T_min 0.99448
_exptl_absorpt_correction_type multi-scan
_exptl_absorpt_process_details
;
CrysAlisPro, Agilent Technologies,
Version 1.171.36.20 (release 27-06-2012 CrysAlis171 .NET)
(compiled Jul 11 2012,15:38:31)
Empirical absorption correction using spherical harmonics,
 implemented in SCALE3 ABSPACK scaling algorithm.
;
_exptl_crystal_colour yellow
_exptl_crystal_density_diffrn 1.211
_exptl_crystal_description tetrahedron
_exptl_crystal_F_000 8512
_exptl_crystal_size_max 0.20
_exptl_crystal_size_mid 0.10
_exptl_crystal_size_min 0.05
_refine_diff_density_max 0.554
_refine_diff_density_min -0.321
_refine_diff_density_rms 0.064
_refine_ls_abs_structure_details
;
 Refined as an inversion twin.
;
_refine_ls_abs_structure_Flack 0.42(10)
_refine_ls_extinction_method none
_refine_ls_goodness_of_fit_ref 1.050
_refine_ls_hydrogen_treatment mixed
_refine_ls_matrix_type full
_refine_ls_number_parameters 79
_refine_ls_number_reflns 1510
_refine_ls_number_restraints 4
_refine_ls_restrained_S_all 1.048
_refine_ls_R_factor_all 0.0849
_refine_ls_R_factor_gt 0.0773
_refine_ls_shift/su_max 0.000
_refine_ls_shift/su_mean 0.000
_refine_ls_structure_factor_coef Fsqd
_refine_ls_weighting_details 'w=1/[\s^2^(Fo^2^)+(0.1870P)^2^] where P=(Fo^2^+2Fc^2^)/3'
_refine_ls_weighting_scheme calc
_refine_ls_wR_factor_gt 0.2178
_refine_ls_wR_factor_ref 0.2300
_reflns_Friedel_coverage 0.887
_reflns_Friedel_fraction_full 0.996
_reflns_Friedel_fraction_max 0.996
_reflns_number_gt 1276
_reflns_number_total 1510
_reflns_threshold_expression 'I > 2\s(I)'
_cod_data_source_file c8cc06405a2.cif
_cod_data_source_block Si6ctc4
_cod_depositor_comments
;
The following automatic conversions were performed:
data name '__diffrn_source' replaced with '_diffrn_source'.

Automatic conversion script
Id: cif_correct_tags 4968 2017-02-21 14:55:21Z antanas 

 Adding full bibliography for 7122418--7122419.cif.
;
_cod_original_cell_volume 21850.5(14)
_cod_database_code 7122418
_shelx_space_group_comment
;
The symmetry employed for this shelxl refinement is uniquely defined
by the following loop, which should always be used as a source of
symmetry information in preference to the above space-group names.
They are only intended as comments.
;
_shelxl_version_number 2014/6

loop_
_space_group_symop_operation_xyz
'x, y, z'
'-x, -y, z'
'-x, y, -z'
'x, -y, -z'
'z, x, y'
'z, -x, -y'
'-z, -x, y'
'-z, x, -y'
'y, z, x'
'-y, z, -x'
'y, -z, -x'
'-y, -z, x'
'y, x, z'
'-y, -x, z'
'y, -x, -z'
'-y, x, -z'
'x, z, y'
'-x, z, -y'
'-x, -z, y'
'x, -z, -y'
'z, y, x'
'z, -y, -x'
'-z, y, -x'
'-z, -y, x'
'x, y+1/2, z+1/2'
'-x, -y+1/2, z+1/2'
'-x, y+1/2, -z+1/2'
'x, -y+1/2, -z+1/2'
'z, x+1/2, y+1/2'
'z, -x+1/2, -y+1/2'
'-z, -x+1/2, y+1/2'
'-z, x+1/2, -y+1/2'
'y, z+1/2, x+1/2'
'-y, z+1/2, -x+1/2'
'y, -z+1/2, -x+1/2'
'-y, -z+1/2, x+1/2'
'y, x+1/2, z+1/2'
'-y, -x+1/2, z+1/2'
'y, -x+1/2, -z+1/2'
'-y, x+1/2, -z+1/2'
'x, z+1/2, y+1/2'
'-x, z+1/2, -y+1/2'
'-x, -z+1/2, y+1/2'
'x, -z+1/2, -y+1/2'
'z, y+1/2, x+1/2'
'z, -y+1/2, -x+1/2'
'-z, y+1/2, -x+1/2'
'-z, -y+1/2, x+1/2'
'x+1/2, y, z+1/2'
'-x+1/2, -y, z+1/2'
'-x+1/2, y, -z+1/2'
'x+1/2, -y, -z+1/2'
'z+1/2, x, y+1/2'
'z+1/2, -x, -y+1/2'
'-z+1/2, -x, y+1/2'
'-z+1/2, x, -y+1/2'
'y+1/2, z, x+1/2'
'-y+1/2, z, -x+1/2'
'y+1/2, -z, -x+1/2'
'-y+1/2, -z, x+1/2'
'y+1/2, x, z+1/2'
'-y+1/2, -x, z+1/2'
'y+1/2, -x, -z+1/2'
'-y+1/2, x, -z+1/2'
'x+1/2, z, y+1/2'
'-x+1/2, z, -y+1/2'
'-x+1/2, -z, y+1/2'
'x+1/2, -z, -y+1/2'
'z+1/2, y, x+1/2'
'z+1/2, -y, -x+1/2'
'-z+1/2, y, -x+1/2'
'-z+1/2, -y, x+1/2'
'x+1/2, y+1/2, z'
'-x+1/2, -y+1/2, z'
'-x+1/2, y+1/2, -z'
'x+1/2, -y+1/2, -z'
'z+1/2, x+1/2, y'
'z+1/2, -x+1/2, -y'
'-z+1/2, -x+1/2, y'
'-z+1/2, x+1/2, -y'
'y+1/2, z+1/2, x'
'-y+1/2, z+1/2, -x'
'y+1/2, -z+1/2, -x'
'-y+1/2, -z+1/2, x'
'y+1/2, x+1/2, z'
'-y+1/2, -x+1/2, z'
'y+1/2, -x+1/2, -z'
'-y+1/2, x+1/2, -z'
'x+1/2, z+1/2, y'
'-x+1/2, z+1/2, -y'
'-x+1/2, -z+1/2, y'
'x+1/2, -z+1/2, -y'
'z+1/2, y+1/2, x'
'z+1/2, -y+1/2, -x'
'-z+1/2, y+1/2, -x'
'-z+1/2, -y+1/2, x'

loop_
_atom_site_label
_atom_site_type_symbol
_atom_site_fract_x
_atom_site_fract_y
_atom_site_fract_z
_atom_site_U_iso_or_equiv
_atom_site_adp_type
_atom_site_occupancy
_atom_site_site_symmetry_order
_atom_site_calc_flag
_atom_site_refinement_flags_posn
_atom_site_refinement_flags_adp
_atom_site_refinement_flags_occupancy
C5 C 0.1929(3) 0.5000 0.0000 0.089(3) Uani 1 4 d DS T P
C6 C 0.1669(5) 0.5402(5) -0.0144(5) 0.118(5) Uani 0.5 1 d D . P
H6 H 0.1837 0.5677 -0.0251 0.142 Uiso 0.5 1 calc R U P
C7 C 0.1172(5) 0.5409(7) -0.0134(7) 0.153(8) Uani 0.5 1 d D . P
H7 H 0.1003 0.5692 -0.0218 0.184 Uiso 0.5 1 calc R U P
Br1 Br 0.28534(15) 0.71466(15) 0.28534(15) 0.0974(17) Uiso 0.25 6 d S . P
Br2 Br 0.1344(2) 0.6344(2) 0.1344(2) 0.140(3) Uiso 0.25 6 d S . P
C8 C 0.0925(16) 0.5000 0.0000 0.29(2) Uani 1 4 d DS T P
H8A H 0.0592(16) 0.5000 0.0000 0.342 Uiso 1 4 d DS U P
C1 C 0.28144(16) 0.54342(15) 0.07766(17) 0.0634(10) Uani 1 1 d . . .
C2 C 0.28861(15) 0.55569(15) 0.12645(15) 0.0615(10) Uani 1 1 d . . .
H3 H 0.2872 0.5318 0.1506 0.074 Uiso 1 1 calc R U .
C3 C 0.29778(14) 0.60306(16) 0.13850(15) 0.0596(10) Uani 1 1 d . . .
C4 C 0.30905(14) 0.6129(2) 0.19095(14) 0.0597(13) Uani 1 2 d S T P
H5A H 0.2886 0.5925 0.2114 0.072 Uiso 1 2 calc R U P
H5B H 0.3016 0.6468 0.1984 0.072 Uiso 1 2 calc R U P
O1 O 0.27489(11) 0.49886(12) 0.06017(10) 0.0690(9) Uani 1 1 d . . .
Si1 Si 0.25974(9) 0.5000 0.0000 0.0623(7) Uani 1 4 d S T P

loop_
_atom_site_aniso_label
_atom_site_aniso_U_11
_atom_site_aniso_U_22
_atom_site_aniso_U_33
_atom_site_aniso_U_23
_atom_site_aniso_U_13
_atom_site_aniso_U_12
C5 0.062(5) 0.102(5) 0.102(5) 0.013(7) 0.000 0.000
C6 0.096(8) 0.155(13) 0.104(9) -0.011(9) -0.006(7) 0.019(8)
C7 0.107(10) 0.175(17) 0.178(19) -0.015(14) -0.027(11) 0.033(10)
C8 0.39(6) 0.23(2) 0.23(2) 0.06(4) 0.000 0.000
C1 0.055(2) 0.059(2) 0.076(3) 0.0024(18) 0.0016(19) 0.0044(17)
C2 0.058(2) 0.062(2) 0.064(2) -0.0021(19) -0.0026(18) -0.0014(18)
C3 0.0518(19) 0.066(2) 0.060(2) -0.0035(17) 0.0031(17) -0.0003(16)
C4 0.0555(18) 0.068(3) 0.0555(18) -0.0048(16) 0.009(2) 0.0048(16)
O1 0.0813(18) 0.0628(15) 0.0628(16) -0.0115(16) -0.0040(13) -0.0055(16)
Si1 0.0655(12) 0.0607(8) 0.0607(8) -0.0040(12) 0.000 0.000

loop_
_atom_type_symbol
_atom_type_description
_atom_type_scat_dispersion_real
_atom_type_scat_dispersion_imag
_atom_type_scat_source
C C 0.0181 0.0091 'International Tables Vol C Tables 4.2.6.8 and 6.1.1.4'
H H 0.0000 0.0000 'International Tables Vol C Tables 4.2.6.8 and 6.1.1.4'
O O 0.0492 0.0322 'International Tables Vol C Tables 4.2.6.8 and 6.1.1.4'
Si Si 0.2541 0.3302 'International Tables Vol C Tables 4.2.6.8 and 6.1.1.4'
Br Br -0.6763 1.2805 'International Tables Vol C Tables 4.2.6.8 and 6.1.1.4'
N N 0.0311 0.0180 'International Tables Vol C Tables 4.2.6.8 and 6.1.1.4'

loop_
_geom_angle_atom_site_label_1
_geom_angle_atom_site_label_2
_geom_angle_atom_site_label_3
_geom_angle
_geom_angle_site_symmetry_1
_geom_angle_site_symmetry_3
C6 C5 C6 42.9(11) 44 .
C6 C5 C6 101.1(13) 44 4_565
C6 C5 C6 117.4(15) . 4_565
C6 C5 C6 117.4(15) 44 41_554
C6 C5 C6 101.1(13) . 41_554
C6 C5 C6 42.9(11) 4_565 41_554
C6 C5 Si1 121.3(7) 44 .
C6 C5 Si1 121.3(7) . .
C6 C5 Si1 121.3(7) 4_565 .
C6 C5 Si1 121.3(7) 41_554 .
C7 C6 C5 121.7(14) . .
C8 C7 C6 119(3) . .
C7 C8 C7 46.1(17) . 44
C7 C8 C7 101(3) . 41_554
C7 C8 C7 120(4) 44 41_554
C7 C8 C7 120(4) . 4_565
C7 C8 C7 101(3) 44 4_565
C7 C8 C7 46.1(17) 41_554 4_565
O1 C1 C1 113.3(2) . 41_554
O1 C1 C2 126.1(4) . .
C1 C1 C2 120.5(2) 41_554 .
C3 C2 C1 119.3(4) . .
C2 C3 C3 120.1(3) . 41_554
C2 C3 C4 116.3(5) . .
C3 C3 C4 123.5(3) 41_554 .
C3 C4 C3 111.4(4) . 71
C1 O1 Si1 111.5(3) . .
O1 Si1 O1 88.6(2) . 41_554
O1 Si1 O1 84.5(2) . 44
O1 Si1 O1 151.7(3) 41_554 44
O1 Si1 O1 151.7(3) . 4_565
O1 Si1 O1 84.5(2) 41_554 4_565
O1 Si1 O1 88.6(2) 44 4_565
O1 Si1 C5 104.13(12) . .
O1 Si1 C5 104.13(12) 41_554 .
O1 Si1 C5 104.13(12) 44 .
O1 Si1 C5 104.13(12) 4_565 .

loop_
_geom_bond_atom_site_label_1
_geom_bond_atom_site_label_2
_geom_bond_distance
_geom_bond_site_symmetry_2
C5 C6 1.396(10) 44
C5 C6 1.396(10) .
C5 C6 1.396(10) 4_565
C5 C6 1.396(10) 41_554
C5 Si1 1.869(10) .
C6 C7 1.391(11) .
C7 C8 1.388(12) .
C8 C7 1.388(12) 44
C8 C7 1.388(12) 41_554
C8 C7 1.388(12) 4_565
C1 O1 1.351(5) .
C1 C1 1.354(9) 41_554
C1 C2 1.421(6) .
C2 C3 1.390(6) .
C3 C3 1.401(9) 41_554
C3 C4 1.525(5) .
C4 C3 1.525(5) 71
O1 Si1 1.735(3) .
Si1 O1 1.735(3) 41_554
Si1 O1 1.735(3) 44
Si1 O1 1.735(3) 4_565
